data_7053364
loop_
_publ_author_name
'Semeniuc, Radu F.'
'Reamer, Thomas J.'
'Smith, Mark D.'

_publ_section_title
;
 8-Quinoline based ligands and their metallic derivatives: A structural
 and statistical investigation of quinoline \p--\p stacking interactions
;
_journal_issue 3
_journal_name_full 'New Journal of Chemistry'
_journal_page_first 439
_journal_paper_doi 10.1039/b9nj00547a
_journal_volume 34
_journal_year 2010
_chemical_formula_moiety 'C24 H18 Ag N6 O4 S2, C F3 O3 S'
_chemical_formula_sum 'C25 H18 Ag F3 N6 O7 S3'
_chemical_formula_weight 775.50
_chemical_name_systematic
;
?
;
_space_group_IT_number 14
_symmetry_cell_setting monoclinic
_symmetry_space_group_name_Hall '-P 2yn'
_symmetry_space_group_name_H-M 'P 1 21/n 1'
_atom_sites_solution_hydrogens geom
_atom_sites_solution_primary direct
_atom_sites_solution_secondary difmap
_audit_creation_method SHELXL-97
_cell_angle_alpha 90.00
_cell_angle_beta 107.8980(10)
_cell_angle_gamma 90.00
_cell_formula_units_Z 4
_cell_length_a 12.7305(6)
_cell_length_b 13.6623(7)
_cell_length_c 16.9108(8)
_cell_measurement_reflns_used 4595
_cell_measurement_temperature 150(2)
_cell_measurement_theta_max 24.934
_cell_measurement_theta_min 2.247
_cell_volume 2798.9(2)
_computing_cell_refinement 'SAINT-Plus Version 6.45 (Bruker, 2001)'
_computing_data_collection 'SMART Version 5.625 (Bruker, 2001)'
_computing_data_reduction 'SAINT-Plus Version 6.45 (Bruker, 2001)'
_computing_molecular_graphics various
_computing_publication_material 'SHELXTL Version 6.14 (Bruker, 2000)'
_computing_structure_refinement 'SHELXL-97 (Sheldrick, 1997)'
_computing_structure_solution 'SHELXS-97 (Sheldrick, 1990)'
_diffrn_ambient_temperature 150(2)
_diffrn_measured_fraction_theta_full 1.000
_diffrn_measured_fraction_theta_max 1.000
_diffrn_measurement_device_type 'Bruker SMART APEX CCD diffractometer'
_diffrn_measurement_method 'omega scans'
_diffrn_radiation_monochromator graphite
_diffrn_radiation_source 'fine-focus sealed tube'
_diffrn_radiation_type MoK\a
_diffrn_radiation_wavelength 0.71073
_diffrn_reflns_av_R_equivalents 0.0790
_diffrn_reflns_av_sigmaI/netI 0.0627
_diffrn_reflns_limit_h_max 15
_diffrn_reflns_limit_h_min -15
_diffrn_reflns_limit_k_max 16
_diffrn_reflns_limit_k_min -16
_diffrn_reflns_limit_l_max 20
_diffrn_reflns_limit_l_min -20
_diffrn_reflns_number 29665
_diffrn_reflns_theta_full 25.05
_diffrn_reflns_theta_max 25.05
_diffrn_reflns_theta_min 1.77
_exptl_absorpt_coefficient_mu 1.022
_exptl_absorpt_correction_type none
_exptl_crystal_colour colorless
_exptl_crystal_density_diffrn 1.840
_exptl_crystal_density_meas 0
_exptl_crystal_density_method 'not measured'
_exptl_crystal_description needle
_exptl_crystal_F_000 1552
_exptl_crystal_size_max 0.22
_exptl_crystal_size_mid 0.08
_exptl_crystal_size_min 0.06
_refine_diff_density_max 0.553
_refine_diff_density_min -0.344
_refine_diff_density_rms 0.082
_refine_ls_extinction_method none
_refine_ls_goodness_of_fit_ref 0.908
_refine_ls_hydrogen_treatment constr
_refine_ls_matrix_type full
_refine_ls_number_parameters 406
_refine_ls_number_reflns 4953
_refine_ls_number_restraints 0
_refine_ls_restrained_S_all 0.908
_refine_ls_R_factor_all 0.0592
_refine_ls_R_factor_gt 0.0364
_refine_ls_shift/su_max 0.001
_refine_ls_shift/su_mean 0.000
_refine_ls_structure_factor_coef Fsqd
_refine_ls_weighting_details 'calc w=1/[\s^2^(Fo^2^)+(0.0246P)^2^+0.0000P] where P=(Fo^2^+2Fc^2^)/3'
_refine_ls_weighting_scheme calc
_refine_ls_wR_factor_gt 0.0665
_refine_ls_wR_factor_ref 0.0729
_reflns_number_gt 3528
_reflns_number_total 4953
_reflns_threshold_expression >2sigma(I)
_cod_data_source_file b9nj00547a.txt
_cod_data_source_block 1
_cod_depositor_comments
;
The following automatic conversions were performed:

'_symmetry_cell_setting' value 'Monoclinic' changed to 'monoclinic'
according to /home/saulius/struct/CIF-dictionaries/cif_core.dic
dictionary named 'cif_core.dic' version 2.4.2 from 2011-04-26.

Automatic conversion script
Id: cif_fix_values 1891 2012-01-12 08:04:46Z andrius 
;
_cod_original_sg_symbol_H-M 'P 21/n'
_cod_database_code 7053364

loop_
_symmetry_equiv_pos_as_xyz
'x, y, z'
'-x+1/2, y+1/2, -z+1/2'
'-x, -y, -z'
'x-1/2, -y-1/2, z-1/2'

loop_
_atom_site_label
_atom_site_type_symbol
_atom_site_fract_x
_atom_site_fract_y
_atom_site_fract_z
_atom_site_U_iso_or_equiv
_atom_site_adp_type
_atom_site_occupancy
_atom_site_symmetry_multiplicity
_atom_site_calc_flag
_atom_site_refinement_flags
Ag1 Ag 0.41053(3) 0.27405(2) 0.223632(18) 0.02812(10) Uani 1 1 d .
S1 S 0.31483(8) 0.35758(7) 0.38386(6) 0.0215(2) Uani 1 1 d .
S2 S 0.50329(8) 0.35859(7) 0.05930(6) 0.0232(2) Uani 1 1 d .
S3 S 0.98754(8) 0.33562(8) 0.25878(6) 0.0285(3) Uani 1 1 d .
C1 C 0.2366(3) 0.1747(3) 0.4000(2) 0.0291(10) Uani 1 1 d .
H1 H 0.2048 0.1902 0.4424 0.035 Uiso 1 1 calc R
C2 C 0.2350(3) 0.0866(3) 0.3640(2) 0.0301(10) Uani 1 1 d .
H2 H 0.2020 0.0282 0.3755 0.036 Uiso 1 1 calc R
C3 C 0.2918(3) 0.0992(3) 0.3063(2) 0.0273(10) Uani 1 1 d .
H3 H 0.3037 0.0485 0.2716 0.033 Uiso 1 1 calc R
C4 C 0.6388(3) 0.3474(3) 0.3338(2) 0.0279(10) Uani 1 1 d .
H4 H 0.6367 0.3375 0.2777 0.033 Uiso 1 1 calc R
C5 C 0.7426(3) 0.3618(3) 0.3922(2) 0.0289(10) Uani 1 1 d .
H5 H 0.8079 0.3622 0.3761 0.035 Uiso 1 1 calc R
C6 C 0.7469(3) 0.3753(3) 0.4730(2) 0.0249(9) Uani 1 1 d .
H6 H 0.8160 0.3850 0.5143 0.030 Uiso 1 1 calc R
C7 C 0.6491(3) 0.3747(3) 0.4951(2) 0.0209(9) Uani 1 1 d .
C8 C 0.6508(3) 0.3882(3) 0.5784(2) 0.0249(9) Uani 1 1 d .
H8 H 0.7194 0.3964 0.6206 0.030 Uiso 1 1 calc R
C9 C 0.5558(3) 0.3896(3) 0.5988(2) 0.0265(10) Uani 1 1 d .
H9 H 0.5582 0.3982 0.6551 0.032 Uiso 1 1 calc R
C10 C 0.4543(3) 0.3784(3) 0.5368(2) 0.0241(9) Uani 1 1 d .
H10 H 0.3880 0.3804 0.5514 0.029 Uiso 1 1 calc R
C11 C 0.4491(3) 0.3645(3) 0.4549(2) 0.0186(9) Uani 1 1 d .
C12 C 0.5473(3) 0.3610(3) 0.4309(2) 0.0196(9) Uani 1 1 d .
C13 C 0.5647(3) 0.1709(3) 0.0361(2) 0.0291(10) Uani 1 1 d .
H13 H 0.5854 0.1833 -0.0124 0.035 Uiso 1 1 calc R
C14 C 0.5685(3) 0.0844(3) 0.0744(2) 0.0313(10) Uani 1 1 d .
H14 H 0.5931 0.0238 0.0589 0.038 Uiso 1 1 calc R
C15 C 0.5290(3) 0.1012(3) 0.1416(2) 0.0284(10) Uani 1 1 d .
H15 H 0.5223 0.0522 0.1796 0.034 Uiso 1 1 calc R
C16 C 0.1817(3) 0.3450(3) 0.1125(2) 0.0246(9) Uani 1 1 d .
H16 H 0.1837 0.3290 0.1677 0.029 Uiso 1 1 calc R
C17 C 0.0791(3) 0.3699(3) 0.0560(2) 0.0272(10) Uani 1 1 d .
H17 H 0.0149 0.3735 0.0733 0.033 Uiso 1 1 calc R
C18 C 0.0737(3) 0.3888(3) -0.0238(2) 0.0293(10) Uani 1 1 d .
H18 H 0.0048 0.4042 -0.0636 0.035 Uiso 1 1 calc R
C19 C 0.1702(3) 0.3856(3) -0.0475(2) 0.0247(9) Uani 1 1 d .
C20 C 0.1686(4) 0.4034(3) -0.1302(2) 0.0342(11) Uani 1 1 d .
H20 H 0.1002 0.4174 -0.1712 0.041 Uiso 1 1 calc R
C21 C 0.2615(4) 0.4010(3) -0.1524(2) 0.0351(11) Uani 1 1 d .
H21 H 0.2579 0.4115 -0.2087 0.042 Uiso 1 1 calc R
C22 C 0.3639(3) 0.3831(3) -0.0923(2) 0.0290(10) Uani 1 1 d .
H22 H 0.4296 0.3823 -0.1078 0.035 Uiso 1 1 calc R
C23 C 0.3685(3) 0.3668(3) -0.0109(2) 0.0212(9) Uani 1 1 d .
C24 C 0.2721(3) 0.3639(3) 0.0146(2) 0.0190(9) Uani 1 1 d .
C25 C 0.8519(4) 0.3054(4) 0.1877(3) 0.0450(13) Uani 1 1 d .
N1 N 0.3270(2) 0.1901(2) 0.30559(18) 0.0217(7) Uani 1 1 d .
N2 N 0.2923(2) 0.2373(2) 0.36450(18) 0.0214(7) Uani 1 1 d .
N3 N 0.5436(2) 0.3464(2) 0.34955(18) 0.0232(7) Uani 1 1 d .
N4 N 0.5024(3) 0.1940(2) 0.14556(18) 0.0250(8) Uani 1 1 d .
N5 N 0.5255(2) 0.2377(2) 0.08020(18) 0.0225(7) Uani 1 1 d .
N6 N 0.2755(2) 0.3420(2) 0.09485(18) 0.0205(7) Uani 1 1 d .
O1 O 0.31091(19) 0.40278(18) 0.30687(15) 0.0236(6) Uani 1 1 d .
O2 O 0.2382(2) 0.38326(19) 0.42585(15) 0.0283(7) Uani 1 1 d .
O3 O 0.5091(2) 0.40407(18) 0.13624(15) 0.0246(6) Uani 1 1 d .
O4 O 0.5799(2) 0.38235(19) 0.01629(15) 0.0308(7) Uani 1 1 d .
O5 O 0.9706(2) 0.3307(3) 0.33886(16) 0.0507(9) Uani 1 1 d .
O6 O 1.0080(2) 0.4322(2) 0.23252(17) 0.0409(8) Uani 1 1 d .
O7 O 1.0567(2) 0.2616(2) 0.24232(17) 0.0392(7) Uani 1 1 d .
F1 F 0.84732(19) 0.3145(2) 0.10842(14) 0.0528(8) Uani 1 1 d .
F2 F 0.8227(3) 0.2152(3) 0.19736(18) 0.0865(11) Uani 1 1 d .
F3 F 0.7745(2) 0.3654(3) 0.19910(15) 0.0706(10) Uani 1 1 d .

loop_
_atom_site_aniso_label
_atom_site_aniso_U_11
_atom_site_aniso_U_22
_atom_site_aniso_U_33
_atom_site_aniso_U_23
_atom_site_aniso_U_13
_atom_site_aniso_U_12
Ag1 0.02928(18) 0.0378(2) 0.01907(16) -0.00089(15) 0.01014(13) -0.00182(16)
S1 0.0205(5) 0.0229(6) 0.0211(5) -0.0011(4) 0.0063(4) 0.0004(4)
S2 0.0242(6) 0.0259(6) 0.0205(5) 0.0000(4) 0.0085(4) -0.0035(5)
S3 0.0235(6) 0.0416(7) 0.0194(6) -0.0016(5) 0.0053(4) 0.0041(5)
C1 0.029(2) 0.031(3) 0.032(2) 0.010(2) 0.016(2) 0.002(2)
C2 0.032(3) 0.020(2) 0.040(3) 0.006(2) 0.014(2) -0.0023(19)
C3 0.030(2) 0.023(2) 0.025(2) -0.0001(18) 0.0038(19) 0.0015(19)
C4 0.026(2) 0.038(3) 0.022(2) -0.0013(19) 0.0107(19) 0.002(2)
C5 0.024(2) 0.033(3) 0.032(3) 0.002(2) 0.011(2) -0.0031(19)
C6 0.018(2) 0.024(2) 0.028(2) 0.0003(18) 0.0010(18) -0.0022(18)
C7 0.025(2) 0.014(2) 0.021(2) 0.0006(17) 0.0033(18) 0.0007(17)
C8 0.028(2) 0.019(2) 0.022(2) -0.0015(17) -0.0012(19) 0.0000(18)
C9 0.039(3) 0.025(2) 0.013(2) 0.0030(17) 0.0034(19) 0.0018(19)
C10 0.031(2) 0.020(2) 0.022(2) 0.0015(17) 0.0095(19) 0.0034(18)
C11 0.020(2) 0.015(2) 0.020(2) 0.0010(16) 0.0051(17) 0.0002(16)
C12 0.025(2) 0.015(2) 0.019(2) 0.0006(17) 0.0068(17) -0.0008(17)
C13 0.027(2) 0.039(3) 0.022(2) -0.006(2) 0.0091(19) 0.004(2)
C14 0.031(3) 0.031(3) 0.026(2) -0.008(2) 0.0017(19) 0.006(2)
C15 0.033(3) 0.025(3) 0.023(2) 0.0027(19) 0.0029(19) 0.002(2)
C16 0.024(2) 0.027(2) 0.023(2) -0.0015(18) 0.0077(18) -0.0021(18)
C17 0.021(2) 0.031(3) 0.031(2) -0.0019(19) 0.0098(19) 0.0012(19)
C18 0.020(2) 0.031(3) 0.030(3) -0.0052(19) -0.0018(19) 0.0038(18)
C19 0.026(2) 0.022(2) 0.023(2) -0.0019(18) 0.0020(19) 0.0026(18)
C20 0.040(3) 0.037(3) 0.020(2) 0.003(2) 0.002(2) 0.009(2)
C21 0.043(3) 0.044(3) 0.018(2) 0.006(2) 0.009(2) 0.008(2)
C22 0.036(3) 0.030(3) 0.024(2) 0.0016(19) 0.013(2) 0.001(2)
C23 0.028(2) 0.018(2) 0.017(2) -0.0022(16) 0.0056(17) 0.0000(17)
C24 0.024(2) 0.014(2) 0.019(2) -0.0003(16) 0.0048(17) 0.0001(17)
C25 0.026(3) 0.081(4) 0.028(3) 0.005(3) 0.009(2) -0.002(3)
N1 0.0241(19) 0.0215(19) 0.0185(18) -0.0023(14) 0.0052(14) -0.0011(14)
N2 0.0214(18) 0.0235(19) 0.0205(17) -0.0025(14) 0.0083(14) -0.0019(15)
N3 0.0207(19) 0.029(2) 0.0210(18) -0.0018(15) 0.0076(15) -0.0007(15)
N4 0.029(2) 0.029(2) 0.0156(18) 0.0035(15) 0.0051(15) 0.0050(15)
N5 0.0225(18) 0.027(2) 0.0195(17) -0.0002(15) 0.0084(14) 0.0009(15)
N6 0.0223(18) 0.0202(18) 0.0183(17) 0.0003(14) 0.0050(14) -0.0031(14)
O1 0.0229(15) 0.0244(16) 0.0216(15) 0.0026(12) 0.0045(12) 0.0002(12)
O2 0.0223(15) 0.0338(17) 0.0315(16) -0.0044(13) 0.0120(13) 0.0039(12)
O3 0.0294(16) 0.0251(16) 0.0193(14) -0.0049(12) 0.0075(12) -0.0038(12)
O4 0.0297(16) 0.0390(18) 0.0273(16) 0.0001(13) 0.0141(13) -0.0081(13)
O5 0.0292(18) 0.107(3) 0.0176(16) -0.0005(17) 0.0096(13) -0.0004(17)
O6 0.0452(19) 0.0314(18) 0.0415(18) 0.0000(15) 0.0066(15) 0.0066(15)
O7 0.0393(18) 0.0383(19) 0.0390(17) -0.0016(14) 0.0106(14) 0.0148(14)
F1 0.0340(15) 0.099(2) 0.0221(14) -0.0063(14) 0.0042(11) -0.0034(14)
F2 0.079(2) 0.101(3) 0.061(2) 0.0189(19) -0.0050(17) -0.059(2)
F3 0.0300(16) 0.146(3) 0.0366(17) 0.0021(17) 0.0110(13) 0.0198(18)

loop_
_atom_type_symbol
_atom_type_description
_atom_type_scat_dispersion_real
_atom_type_scat_dispersion_imag
_atom_type_scat_source
C C 0.0033 0.0016 'International Tables Vol C Tables 4.2.6.8 and 6.1.1.4'
H H 0.0000 0.0000 'International Tables Vol C Tables 4.2.6.8 and 6.1.1.4'
N N 0.0061 0.0033 'International Tables Vol C Tables 4.2.6.8 and 6.1.1.4'
O O 0.0106 0.0060 'International Tables Vol C Tables 4.2.6.8 and 6.1.1.4'
F F 0.0171 0.0103 'International Tables Vol C Tables 4.2.6.8 and 6.1.1.4'
S S 0.1246 0.1234 'International Tables Vol C Tables 4.2.6.8 and 6.1.1.4'
Ag Ag -0.8971 1.1015 'International Tables Vol C Tables 4.2.6.8 and 6.1.1.4'

loop_
_geom_angle_atom_site_label_1
_geom_angle_atom_site_label_2
_geom_angle_atom_site_label_3
_geom_angle
N4 Ag1 N1 121.48(11)
N4 Ag1 N3 110.46(10)
N1 Ag1 N3 90.07(10)
N4 Ag1 N6 90.63(10)
N1 Ag1 N6 112.91(10)
N3 Ag1 N6 134.77(9)
N4 Ag1 O1 169.40(9)
N1 Ag1 O1 69.12(9)
N3 Ag1 O1 67.19(8)
N6 Ag1 O1 84.73(8)
N4 Ag1 O3 67.25(9)
N1 Ag1 O3 171.04(9)
N3 Ag1 O3 84.45(8)
N6 Ag1 O3 67.04(8)
O1 Ag1 O3 102.16(7)
O2 S1 O1 120.91(16)
O2 S1 N2 103.69(15)
O1 S1 N2 106.79(15)
O2 S1 C11 108.55(16)
O1 S1 C11 110.66(16)
N2 S1 C11 104.86(16)
O4 S2 O3 121.11(16)
O4 S2 N5 103.46(16)
O3 S2 N5 106.05(15)
O4 S2 C23 108.63(17)
O3 S2 C23 110.74(16)
N5 S2 C23 105.49(16)
O7 S3 O5 115.62(18)
O7 S3 O6 114.16(18)
O5 S3 O6 115.25(19)
O7 S3 C25 103.2(2)
O5 S3 C25 102.96(19)
O6 S3 C25 103.2(2)
C2 C1 N2 107.4(4)
C2 C1 H1 126.3
N2 C1 H1 126.3
C1 C2 C3 105.6(4)
C1 C2 H2 127.2
C3 C2 H2 127.2
N1 C3 C2 111.9(4)
N1 C3 H3 124.1
C2 C3 H3 124.1
N3 C4 C5 125.9(4)
N3 C4 H4 117.1
C5 C4 H4 117.1
C6 C5 C4 117.7(4)
C6 C5 H5 121.2
C4 C5 H5 121.2
C5 C6 C7 120.0(4)
C5 C6 H6 120.0
C7 C6 H6 120.0
C6 C7 C8 121.4(3)
C6 C7 C12 118.1(3)
C8 C7 C12 120.5(3)
C9 C8 C7 120.9(4)
C9 C8 H8 119.5
C7 C8 H8 119.5
C8 C9 C10 119.9(4)
C8 C9 H9 120.1
C10 C9 H9 120.1
C11 C10 C9 121.0(4)
C11 C10 H10 119.5
C9 C10 H10 119.5
C10 C11 C12 120.9(3)
C10 C11 S1 115.4(3)
C12 C11 S1 123.7(3)
N3 C12 C7 121.6(3)
N3 C12 C11 121.6(3)
C7 C12 C11 116.8(3)
C14 C13 N5 106.8(4)
C14 C13 H13 126.6
N5 C13 H13 126.6
C13 C14 C15 106.3(4)
C13 C14 H14 126.8
C15 C14 H14 126.8
N4 C15 C14 111.2(4)
N4 C15 H15 124.4
C14 C15 H15 124.4
N6 C16 C17 124.9(4)
N6 C16 H16 117.6
C17 C16 H16 117.6
C18 C17 C16 118.5(4)
C18 C17 H17 120.8
C16 C17 H17 120.8
C17 C18 C19 119.8(4)
C17 C18 H18 120.1
C19 C18 H18 120.1
C18 C19 C20 121.9(4)
C18 C19 C24 118.2(3)
C20 C19 C24 119.8(4)
C21 C20 C19 121.6(4)
C21 C20 H20 119.2
C19 C20 H20 119.2
C20 C21 C22 120.1(4)
C20 C21 H21 119.9
C22 C21 H21 119.9
C23 C22 C21 119.7(4)
C23 C22 H22 120.1
C21 C22 H22 120.1
C22 C23 C24 122.1(3)
C22 C23 S2 114.6(3)
C24 C23 S2 123.1(3)
N6 C24 C23 122.4(3)
N6 C24 C19 121.2(3)
C23 C24 C19 116.4(3)
F2 C25 F1 106.6(4)
F2 C25 F3 107.9(4)
F1 C25 F3 106.3(4)
F2 C25 S3 112.2(3)
F1 C25 S3 112.5(3)
F3 C25 S3 110.9(3)
C3 N1 N2 104.4(3)
C3 N1 Ag1 134.1(3)
N2 N1 Ag1 121.1(2)
C1 N2 N1 110.7(3)
C1 N2 S1 127.5(3)
N1 N2 S1 121.8(2)
C4 N3 C12 116.7(3)
C4 N3 Ag1 104.9(2)
C12 N3 Ag1 136.1(2)
C15 N4 N5 104.9(3)
C15 N4 Ag1 132.2(3)
N5 N4 Ag1 122.2(2)
N4 N5 C13 110.9(3)
N4 N5 S2 122.1(2)
C13 N5 S2 127.0(3)
C16 N6 C24 117.4(3)
C16 N6 Ag1 104.0(2)
C24 N6 Ag1 138.1(2)
S1 O1 Ag1 107.07(13)
S2 O3 Ag1 107.19(13)

loop_
_geom_bond_atom_site_label_1
_geom_bond_atom_site_label_2
_geom_bond_distance
Ag1 N4 2.292(3)
Ag1 N1 2.296(3)
Ag1 N3 2.482(3)
Ag1 N6 2.501(3)
Ag1 O1 2.789(2)
Ag1 O3 2.838(2)
S1 O2 1.416(2)
S1 O1 1.428(2)
S1 N2 1.682(3)
S1 C11 1.764(4)
S2 O4 1.422(3)
S2 O3 1.423(2)
S2 N5 1.695(3)
S2 C23 1.765(4)
S3 O7 1.424(3)
S3 O5 1.437(3)
S3 O6 1.441(3)
S3 C25 1.822(5)
C1 C2 1.346(5)
C1 N2 1.363(4)
C1 H1 0.9500
C2 C3 1.391(5)
C2 H2 0.9500
C3 N1 1.323(4)
C3 H3 0.9500
C4 N3 1.320(4)
C4 C5 1.399(5)
C4 H4 0.9500
C5 C6 1.363(5)
C5 H5 0.9500
C6 C7 1.406(5)
C6 H6 0.9500
C7 C8 1.415(5)
C7 C12 1.424(5)
C8 C9 1.356(5)
C8 H8 0.9500
C9 C10 1.400(5)
C9 H9 0.9500
C10 C11 1.380(5)
C10 H10 0.9500
C11 C12 1.429(5)
C12 N3 1.377(4)
C13 C14 1.341(5)
C13 N5 1.367(5)
C13 H13 0.9500
C14 C15 1.396(5)
C14 H14 0.9500
C15 N4 1.319(4)
C15 H15 0.9500
C16 N6 1.318(4)
C16 C17 1.403(5)
C16 H16 0.9500
C17 C18 1.355(5)
C17 H17 0.9500
C18 C19 1.405(5)
C18 H18 0.9500
C19 C20 1.413(5)
C19 C24 1.428(5)
C20 C21 1.347(5)
C20 H20 0.9500
C21 C22 1.406(5)
C21 H21 0.9500
C22 C23 1.378(5)
C22 H22 0.9500
C23 C24 1.421(5)
C24 N6 1.377(4)
C25 F2 1.312(6)
C25 F1 1.330(5)
C25 F3 1.340(5)
N1 N2 1.369(4)
N4 N5 1.365(4)

loop_
_geom_torsion_atom_site_label_1
_geom_torsion_atom_site_label_2
_geom_torsion_atom_site_label_3
_geom_torsion_atom_site_label_4
_geom_torsion
N2 C1 C2 C3 0.2(4)
C1 C2 C3 N1 -0.2(5)
N3 C4 C5 C6 0.6(6)
C4 C5 C6 C7 -0.2(6)
C5 C6 C7 C8 179.9(4)
C5 C6 C7 C12 -0.8(5)
C6 C7 C8 C9 178.6(3)
C12 C7 C8 C9 -0.8(6)
C7 C8 C9 C10 -0.6(6)
C8 C9 C10 C11 0.9(6)
C9 C10 C11 C12 0.1(5)
C9 C10 C11 S1 -177.0(3)
O2 S1 C11 C10 8.9(3)
O1 S1 C11 C10 143.8(3)
N2 S1 C11 C10 -101.4(3)
O2 S1 C11 C12 -168.1(3)
O1 S1 C11 C12 -33.2(4)
N2 S1 C11 C12 81.6(3)
C6 C7 C12 N3 1.5(5)
C8 C7 C12 N3 -179.1(3)
C6 C7 C12 C11 -177.7(3)
C8 C7 C12 C11 1.7(5)
C10 C11 C12 N3 179.4(3)
S1 C11 C12 N3 -3.7(5)
C10 C11 C12 C7 -1.4(5)
S1 C11 C12 C7 175.5(3)
N5 C13 C14 C15 0.8(4)
C13 C14 C15 N4 -0.3(5)
N6 C16 C17 C18 2.8(6)
C16 C17 C18 C19 -1.7(6)
C17 C18 C19 C20 179.1(4)
C17 C18 C19 C24 -1.0(6)
C18 C19 C20 C21 179.4(4)
C24 C19 C20 C21 -0.4(6)
C19 C20 C21 C22 -1.8(6)
C20 C21 C22 C23 0.9(6)
C21 C22 C23 C24 2.3(6)
C21 C22 C23 S2 -173.5(3)
O4 S2 C23 C22 6.6(3)
O3 S2 C23 C22 141.9(3)
N5 S2 C23 C22 -103.8(3)
O4 S2 C23 C24 -169.1(3)
O3 S2 C23 C24 -33.8(4)
N5 S2 C23 C24 80.6(3)
C22 C23 C24 N6 176.2(3)
S2 C23 C24 N6 -8.5(5)
C22 C23 C24 C19 -4.3(5)
S2 C23 C24 C19 171.1(3)
C18 C19 C24 N6 3.0(5)
C20 C19 C24 N6 -177.1(3)
C18 C19 C24 C23 -176.6(3)
C20 C19 C24 C23 3.3(5)
O7 S3 C25 F2 55.3(4)
O5 S3 C25 F2 -65.4(4)
O6 S3 C25 F2 174.4(3)
O7 S3 C25 F1 -65.0(4)
O5 S3 C25 F1 174.3(3)
O6 S3 C25 F1 54.1(4)
O7 S3 C25 F3 176.1(3)
O5 S3 C25 F3 55.4(4)
O6 S3 C25 F3 -64.8(4)
C2 C3 N1 N2 0.1(4)
C2 C3 N1 Ag1 -173.3(3)
N4 Ag1 N1 C3 -20.9(4)
N3 Ag1 N1 C3 -135.2(3)
N6 Ag1 N1 C3 84.9(4)
O1 Ag1 N1 C3 159.3(4)
N4 Ag1 N1 N2 166.5(2)
N3 Ag1 N1 N2 52.2(2)
N6 Ag1 N1 N2 -87.7(3)
O1 Ag1 N1 N2 -13.2(2)
C2 C1 N2 N1 -0.1(4)
C2 C1 N2 S1 177.7(3)
C3 N1 N2 C1 0.0(4)
Ag1 N1 N2 C1 174.5(2)
C3 N1 N2 S1 -178.0(2)
Ag1 N1 N2 S1 -3.5(4)
O2 S1 N2 C1 -16.0(4)
O1 S1 N2 C1 -144.8(3)
C11 S1 N2 C1 97.8(3)
O2 S1 N2 N1 161.6(3)
O1 S1 N2 N1 32.9(3)
C11 S1 N2 N1 -84.6(3)
C5 C4 N3 C12 0.1(6)
C5 C4 N3 Ag1 -165.4(3)
C7 C12 N3 C4 -1.2(5)
C11 C12 N3 C4 178.0(3)
C7 C12 N3 Ag1 158.5(3)
C11 C12 N3 Ag1 -22.4(5)
N4 Ag1 N3 C4 17.2(3)
N1 Ag1 N3 C4 141.1(2)
N6 Ag1 N3 C4 -95.5(3)
O1 Ag1 N3 C4 -151.7(3)
O3 Ag1 N3 C4 -46.0(2)
N4 Ag1 N3 C12 -144.0(3)
N1 Ag1 N3 C12 -20.1(3)
N6 Ag1 N3 C12 103.2(3)
O1 Ag1 N3 C12 47.1(3)
O3 Ag1 N3 C12 152.8(3)
C14 C15 N4 N5 -0.3(4)
C14 C15 N4 Ag1 169.8(3)
N1 Ag1 N4 C15 -7.3(4)
N3 Ag1 N4 C15 96.0(3)
N6 Ag1 N4 C15 -124.9(3)
O1 Ag1 N4 C15 171.2(4)
O3 Ag1 N4 C15 170.4(4)
N1 Ag1 N4 N5 161.3(2)
N3 Ag1 N4 N5 -95.4(3)
N6 Ag1 N4 N5 43.7(3)
O1 Ag1 N4 N5 -20.2(7)
O3 Ag1 N4 N5 -21.0(2)
C15 N4 N5 C13 0.8(4)
Ag1 N4 N5 C13 -170.5(2)
C15 N4 N5 S2 179.5(3)
Ag1 N4 N5 S2 8.2(4)
C14 C13 N5 N4 -1.1(4)
C14 C13 N5 S2 -179.7(3)
O4 S2 N5 N4 154.3(3)
O3 S2 N5 N4 25.9(3)
C23 S2 N5 N4 -91.6(3)
O4 S2 N5 C13 -27.2(3)
O3 S2 N5 C13 -155.7(3)
C23 S2 N5 C13 86.8(3)
C17 C16 N6 C24 -0.9(6)
C17 C16 N6 Ag1 -173.9(3)
C23 C24 N6 C16 177.5(3)
C19 C24 N6 C16 -2.1(5)
C23 C24 N6 Ag1 -12.6(6)
C19 C24 N6 Ag1 167.9(3)
N4 Ag1 N6 C16 145.6(2)
N1 Ag1 N6 C16 20.8(3)
N3 Ag1 N6 C16 -94.1(3)
O1 Ag1 N6 C16 -43.9(2)
O3 Ag1 N6 C16 -149.5(2)
N4 Ag1 N6 C24 -25.2(4)
N1 Ag1 N6 C24 -150.0(3)
N3 Ag1 N6 C24 95.1(4)
O1 Ag1 N6 C24 145.3(3)
O3 Ag1 N6 C24 39.7(3)
O2 S1 O1 Ag1 -155.91(14)
N2 S1 O1 Ag1 -37.95(15)
C11 S1 O1 Ag1 75.63(16)
N4 Ag1 O1 S1 -148.0(4)
N1 Ag1 O1 S1 30.59(13)
N3 Ag1 O1 S1 -68.73(14)
N6 Ag1 O1 S1 147.57(14)
O3 Ag1 O1 S1 -147.31(12)
O4 S2 O3 Ag1 -154.66(14)
N5 S2 O3 Ag1 -37.50(16)
C23 S2 O3 Ag1 76.46(17)
N4 Ag1 O3 S2 34.28(14)
N3 Ag1 O3 S2 149.22(15)
N6 Ag1 O3 S2 -66.72(14)
O1 Ag1 O3 S2 -145.58(13)
